data_2214823
loop_
_publ_author_name
'Xu, Ji-Yang'
'Hurtado, Eric J.'
'Lobkovsky, Emil B.'
'Chen, Banglin'

_publ_section_title
Poly[(\m~2~-<i>trans</i>-di-4-pyridylethylene-\k^2^<i>N</i>:<i>N</i>')(\m~2~-fumarato-\k^2^<i>O</i>:<i>O</i>')zinc(II)]
_journal_coeditor_code PK2035
_journal_issue 8
_journal_name_full 'Acta Crystallographica Section E'
_journal_page_first m2205
_journal_page_last m2205
_journal_paper_doi 10.1107/S1600536807035209
_journal_volume 63
_journal_year 2007
_chemical_formula_iupac '[Zn (C4 H2 O4) (C12 H10 N2)]'
_chemical_formula_moiety 'C16 H12 N2 O4 Zn'
_chemical_formula_sum 'C16 H12 N2 O4 Zn'
_chemical_formula_weight 361.67
_chemical_name_systematic
;
Poly[(\m~2~-trans-di-4-pyridylethylene-\k^2^N:N')(\m~2~-fumarato-\
\k^2^O:O')zinc(II)]
;
_space_group_IT_number 15
_symmetry_cell_setting monoclinic
_symmetry_space_group_name_Hall '-C 2yc'
_symmetry_space_group_name_H-M 'C 1 2/c 1'
_atom_sites_solution_hydrogens geom
_atom_sites_solution_primary direct
_atom_sites_solution_secondary difmap
_audit_creation_method SHELXL-97
_cell_angle_alpha 90.00
_cell_angle_beta 97.144(4)
_cell_angle_gamma 90.00
_cell_formula_units_Z 4
_cell_length_a 8.8488(8)
_cell_length_b 21.5285(19)
_cell_length_c 13.5042(11)
_cell_measurement_reflns_used 8809
_cell_measurement_temperature 173(2)
_cell_measurement_theta_max 32.0
_cell_measurement_theta_min 2.4
_cell_volume 2552.6(4)
_computing_cell_refinement 'SAINT-Plus (Bruker 2004)'
_computing_data_collection 'APEX2 (Bruker, 2004)'
_computing_data_reduction SAINT-Plus
_computing_molecular_graphics 'SHELXTL (Bruker, 2000)'
_computing_publication_material SHELXTL
_computing_structure_refinement 'SHELXL97 (Sheldrick, 1997)'
_computing_structure_solution 'SHELXS97 (Sheldrick, 1997)'
_diffrn_ambient_temperature 173(2)
_diffrn_detector_area_resol_mean 18
_diffrn_measured_fraction_theta_full 0.977
_diffrn_measured_fraction_theta_max 0.977
_diffrn_measurement_device_type 'Bruker X8 APEX II'
_diffrn_measurement_method '\f and \w'
_diffrn_radiation_monochromator graphite
_diffrn_radiation_source 'fine-focus sealed tube'
_diffrn_radiation_type MoK\a
_diffrn_radiation_wavelength 0.71073
_diffrn_reflns_av_R_equivalents 0.0305
_diffrn_reflns_av_sigmaI/netI 0.0270
_diffrn_reflns_limit_h_max 13
_diffrn_reflns_limit_h_min -13
_diffrn_reflns_limit_k_max 33
_diffrn_reflns_limit_k_min -33
_diffrn_reflns_limit_l_max 21
_diffrn_reflns_limit_l_min -18
_diffrn_reflns_number 25652
_diffrn_reflns_theta_full 34.21
_diffrn_reflns_theta_max 34.2
_diffrn_reflns_theta_min 1.9
_diffrn_standards_number 0
_exptl_absorpt_coefficient_mu 0.98
_exptl_absorpt_correction_T_max 0.909
_exptl_absorpt_correction_T_min 0.759
_exptl_absorpt_correction_type multi-scan
_exptl_absorpt_process_details '(SADABS; Bruker, 2004)'
_exptl_crystal_colour colourless
_exptl_crystal_density_diffrn 0.941
_exptl_crystal_density_method 'not measured'
_exptl_crystal_description block
_exptl_crystal_F_000 736
_exptl_crystal_size_max 0.30
_exptl_crystal_size_mid 0.15
_exptl_crystal_size_min 0.10
_refine_diff_density_max 0.311
_refine_diff_density_min -0.530
_refine_ls_extinction_method none
_refine_ls_goodness_of_fit_ref 1.09
_refine_ls_hydrogen_treatment constr
_refine_ls_matrix_type full
_refine_ls_number_parameters 106
_refine_ls_number_reflns 5175
_refine_ls_number_restraints 0
_refine_ls_restrained_S_all 1.09
_refine_ls_R_factor_all 0.0279
_refine_ls_R_factor_gt 0.0241
_refine_ls_shift/su_max 0.000
_refine_ls_shift/su_mean 0.000
_refine_ls_structure_factor_coef Fsqd
_refine_ls_weighting_details 'calc w=1/[\s^2^(Fo^2^)+(0.0404P)^2^+0.1113P] where P=(Fo^2^+2Fc^2^)/3'
_refine_ls_weighting_scheme calc
_refine_ls_wR_factor_gt 0.0729
_refine_ls_wR_factor_ref 0.0733
_reflns_number_gt 4435
_reflns_number_total 5175
_reflns_threshold_expression I>2\s(I)
_cod_data_source_file pk2035.cif
_cod_data_source_block I
_cod_original_sg_symbol_H-M 'C 2/c'
_cod_database_code 2214823
_cod_database_fobs_code 2214823

loop_
_symmetry_equiv_pos_as_xyz
'x, y, z'
'-x, y, -z+1/2'
'x+1/2, y+1/2, z'
'-x+1/2, y+1/2, -z+1/2'
'-x, -y, -z'
'x, -y, z-1/2'
'-x+1/2, -y+1/2, -z'
'x+1/2, -y+1/2, z-1/2'

loop_
_atom_site_type_symbol
_atom_site_label
_atom_site_fract_x
_atom_site_fract_y
_atom_site_fract_z
_atom_site_U_iso_or_equiv
_atom_site_adp_type
_atom_site_calc_flag
_atom_site_refinement_flags
_atom_site_occupancy
Zn Zn1 0.0000 0.147618(6) 0.2500 0.01800(5) Uani d S 1
O O1 -0.10470(8) 0.20659(3) 0.15521(5) 0.02760(14) Uani d . 1
O O2 -0.21011(10) 0.12225(4) 0.07903(6) 0.03675(18) Uani d . 1
N N1 0.14390(8) 0.09472(4) 0.18136(6) 0.02206(14) Uani d . 1
C C1 0.28693(11) 0.11406(5) 0.17539(8) 0.02768(19) Uani d . 1
H H1A 0.3217 0.1509 0.2096 0.033 Uiso calc R 1
C C2 0.38538(11) 0.08249(5) 0.12157(8) 0.0313(2) Uani d . 1
H H2A 0.4852 0.0980 0.1184 0.038 Uiso calc R 1
C C3 0.33737(10) 0.02748(5) 0.07150(7) 0.02544(18) Uani d . 1
C C4 0.19073(11) 0.00652(5) 0.08083(8) 0.0301(2) Uani d . 1
H H4A 0.1550 -0.0314 0.0504 0.036 Uiso calc R 1
C C5 0.09708(11) 0.04145(5) 0.13489(8) 0.02801(19) Uani d . 1
H H5A -0.0035 0.0272 0.1392 0.034 Uiso calc R 1
C C6 0.43108(11) -0.00836(5) 0.00942(8) 0.0300(2) Uani d . 1
H H6A 0.3902 -0.0460 -0.0191 0.036 Uiso calc R 1
C C7 -0.18907(11) 0.17920(4) 0.08416(7) 0.02391(17) Uani d . 1
C C8 -0.26287(11) 0.22001(5) 0.00310(7) 0.02724(18) Uani d . 1
H H8A -0.3330 0.2015 -0.0474 0.033 Uiso calc R 1

loop_
_atom_site_aniso_label
_atom_site_aniso_U_11
_atom_site_aniso_U_22
_atom_site_aniso_U_33
_atom_site_aniso_U_12
_atom_site_aniso_U_13
_atom_site_aniso_U_23
Zn1 0.01940(7) 0.01775(7) 0.01692(7) 0.000 0.00252(5) 0.000
O1 0.0334(3) 0.0235(3) 0.0233(3) 0.0000(3) -0.0070(3) 0.0022(2)
O2 0.0468(5) 0.0218(4) 0.0378(4) -0.0040(3) -0.0099(3) 0.0017(3)
N1 0.0205(3) 0.0232(4) 0.0229(3) -0.0019(3) 0.0045(3) -0.0043(3)
C1 0.0230(4) 0.0275(5) 0.0334(5) -0.0056(3) 0.0071(3) -0.0111(4)
C2 0.0229(4) 0.0340(5) 0.0383(5) -0.0071(4) 0.0094(4) -0.0129(4)
C3 0.0214(4) 0.0253(4) 0.0304(4) -0.0030(3) 0.0064(3) -0.0071(3)
C4 0.0263(4) 0.0266(5) 0.0391(5) -0.0059(4) 0.0112(4) -0.0122(4)
C5 0.0225(4) 0.0271(5) 0.0357(5) -0.0049(3) 0.0089(4) -0.0085(4)
C6 0.0255(4) 0.0291(5) 0.0365(5) -0.0036(4) 0.0079(4) -0.0130(4)
C7 0.0260(4) 0.0232(4) 0.0215(4) 0.0001(3) -0.0009(3) 0.0022(3)
C8 0.0302(4) 0.0272(5) 0.0218(4) -0.0003(4) -0.0068(3) 0.0002(3)

loop_
_atom_type_symbol
_atom_type_description
_atom_type_scat_dispersion_real
_atom_type_scat_dispersion_imag
_atom_type_scat_source
C C 0.0033 0.0016 'International Tables Vol C Tables 4.2.6.8 and 6.1.1.4'
H H 0.0000 0.0000 'International Tables Vol C Tables 4.2.6.8 and 6.1.1.4'
N N 0.0061 0.0033 'International Tables Vol C Tables 4.2.6.8 and 6.1.1.4'
O O 0.0106 0.0060 'International Tables Vol C Tables 4.2.6.8 and 6.1.1.4'
Zn Zn 0.2839 1.4301 'International Tables Vol C Tables 4.2.6.8 and 6.1.1.4'

loop_
_geom_angle_atom_site_label_1
_geom_angle_atom_site_label_2
_geom_angle_atom_site_label_3
_geom_angle_site_symmetry_1
_geom_angle_site_symmetry_3
_geom_angle
O1 Zn1 O1 2 . 98.89(4)
O1 Zn1 N1 2 2 109.93(3)
O1 Zn1 N1 . 2 113.14(3)
O1 Zn1 N1 2 . 113.14(3)
O1 Zn1 N1 . . 109.93(3)
N1 Zn1 N1 2 . 111.27(5)
C7 O1 Zn1 . . 112.06(6)
C1 N1 C5 . . 118.22(8)
C1 N1 Zn1 . . 120.35(6)
C5 N1 Zn1 . . 121.28(6)
N1 C1 C2 . . 122.64(9)
N1 C1 H1A . . 118.7
C2 C1 H1A . . 118.7
C1 C2 C3 . . 119.74(9)
C1 C2 H2A . . 120.1
C3 C2 H2A . . 120.1
C4 C3 C2 . . 117.33(8)
C4 C3 C6 . . 118.63(8)
C2 C3 C6 . . 124.04(8)
C5 C4 C3 . . 119.62(9)
C5 C4 H4A . . 120.2
C3 C4 H4A . . 120.2
N1 C5 C4 . . 122.39(8)
N1 C5 H5A . . 118.8
C4 C5 H5A . . 118.8
C6 C6 C3 5_655 . 124.37(12)
C6 C6 H6A 5_655 . 117.8
C3 C6 H6A . . 117.8
O2 C7 O1 . . 124.40(8)
O2 C7 C8 . . 119.53(8)
O1 C7 C8 . . 116.06(8)
C8 C8 C7 7_455 . 124.20(11)
C8 C8 H8A 7_455 . 117.9
C7 C8 H8A . . 117.9

loop_
_geom_bond_atom_site_label_1
_geom_bond_atom_site_label_2
_geom_bond_site_symmetry_2
_geom_bond_distance
Zn1 O1 2 1.9529(7)
Zn1 O1 . 1.9529(7)
Zn1 N1 2 2.0177(8)
Zn1 N1 . 2.0177(8)
O1 C7 . 1.2837(11)
O2 C7 . 1.2406(13)
N1 C1 . 1.3444(11)
N1 C5 . 1.3475(12)
C1 C2 . 1.3808(13)
C1 H1A . 0.9500
C2 C3 . 1.4031(14)
C2 H2A . 0.9500
C3 C4 . 1.3941(13)
C3 C6 . 1.4693(13)
C4 C5 . 1.3913(13)
C4 H4A . 0.9500
C5 H5A . 0.9500
C6 C6 5_655 1.3264(19)
C6 H6A . 0.9500
C7 C8 . 1.4895(13)
C8 C8 7_455 1.316(2)
C8 H8A . 0.9500
